data_9014778
loop_
_publ_author_name
'James, R. W.'
'Wood, W. A.'

_publ_section_title
;
 The Crystal Structures of Barytes, Celestine and Anglesite
;
_journal_coden_ASTM PRLAAZ
_journal_name_full 'Proceedings of the Royal Society of London'
_journal_page_first 598
_journal_page_last 620
_journal_volume 109
_journal_year 1925
_chemical_formula_sum 'Pb S'
_chemical_name_mineral Anglesite
_space_group_IT_number 62
_symmetry_space_group_name_Hall '-P 2ac 2n'
_symmetry_space_group_name_H-M 'P n m a'
_cell_angle_alpha 90
_cell_angle_beta 90
_cell_angle_gamma 90
_cell_formula_units_Z 4
_cell_length_a 8.45
_cell_length_b 5.38
_cell_length_c 6.93
_cell_volume 315.045
_database_code_amcsd 0017670
_exptl_crystal_density_diffrn 5.044
_cod_duplicate_entry 1010950
_cod_depositor_comments
;
 Copied several data items from duplicate entry 1010950 and updated
 the bibliographic information.

 Antanas Vaitkus,
 2020-10-12
;
_cod_database_code 9014778

loop_
_space_group_symop_id
_space_group_symop_operation_xyz
1 x,y,z
2 x,1/2-y,z
3 -x,1/2+y,-z
4 1/2-x,1/2+y,1/2+z
5 1/2+x,1/2-y,1/2-z
6 1/2+x,y,1/2-z
7 1/2-x,-y,1/2+z
8 -x,-y,-z

loop_
_atom_site_label
_atom_site_fract_x
_atom_site_fract_y
_atom_site_fract_z
Pb1 0.31530 0.25000 0.33750
S1 0.44300 0.25000 -0.19470

loop_
_cod_related_entry_id
_cod_related_entry_database
_cod_related_entry_code
1 AMCSD 0017670
